data_4087027
loop_
_publ_author_name
'Sipos, Gell\'ert'
'Gao, Pengchao'
'Foster, Daven'
'Skelton, Brian W.'
'Sobolev, Alexandre N.'
'Dorta, Reto'

_publ_section_title
;
 In-Depth Study on Chloride Abstractions from (NHC)Ir(COD)Cl Complexes
;
_journal_issue 4
_journal_name_full Organometallics
_journal_page_first 801
_journal_paper_doi 10.1021/acs.organomet.6b00864
_journal_volume 36
_journal_year 2017
_chemical_formula_moiety 'C56 H70 Ag Cl F3 Ir N2 O3 S, 1.5(C6 D6)'
_chemical_formula_sum 'C65 H70 Ag Cl D9 F3 Ir N2 O3 S'
_chemical_formula_weight 1369.93
_space_group_IT_number 14
_symmetry_cell_setting monoclinic
_symmetry_Int_Tables_number 14
_symmetry_space_group_name_Hall '-P 2yn'
_symmetry_space_group_name_H-M 'P 1 21/n 1'
_atom_sites_solution_hydrogens geom
_audit_creation_date 2016-03-01T14:16:42-00:00
_audit_creation_method 'WinGX routine CIF_UPDATE'
_cell_angle_alpha 90
_cell_angle_beta 115.288(2)
_cell_angle_gamma 90
_cell_formula_units_Z 4
_cell_length_a 16.8311(2)
_cell_length_b 21.1376(2)
_cell_length_c 18.4273(2)
_cell_measurement_reflns_used 51968
_cell_measurement_temperature 200(2)
_cell_measurement_theta_max 32.297
_cell_measurement_theta_min 2.168
_cell_volume 5927.63(15)
_computing_cell_refinement 'CrysAlisPro 1.171.38.41 (Rigaku OD, 2015)'
_computing_data_collection 'CrysAlisPro 1.171.38.41 (Rigaku OD, 2015)'
_computing_data_reduction 'CrysAlisPro 1.171.38.41 (Rigaku OD, 2015)'
_computing_molecular_graphics 'Diamond (Brandenburg, K., (1999)'
_computing_publication_material 'WinGX Farrugia, L. J. (1999)'
_computing_structure_refinement 'SHELXL-2014 (Sheldrick, 2015)'
_computing_structure_solution 'SHELXT (Sheldrick, 2015)'
_diffrn_ambient_temperature 200(2)
_diffrn_detector 'CCD plate'
_diffrn_detector_area_resol_mean 10.4738
_diffrn_measured_fraction_theta_full 0.991
_diffrn_measured_fraction_theta_max 0.959
_diffrn_measurement_device 'four-circle diffractometer'
_diffrn_measurement_device_type 'Oxford Diffraction Gemini diffractometer'
_diffrn_measurement_method '\w scans'
_diffrn_orient_matrix_UB_11 0.037039
_diffrn_orient_matrix_UB_12 0.001643
_diffrn_orient_matrix_UB_13 0.0377191
_diffrn_orient_matrix_UB_21 -0.0282652
_diffrn_orient_matrix_UB_22 0.0008826
_diffrn_orient_matrix_UB_23 0.0195708
_diffrn_orient_matrix_UB_31 0.0010152
_diffrn_orient_matrix_UB_32 -0.0335105
_diffrn_orient_matrix_UB_33 0.0023379
_diffrn_radiation_monochromator graphite
_diffrn_radiation_probe x-ray
_diffrn_radiation_type MoK\a
_diffrn_radiation_wavelength 0.71073
_diffrn_reflns_av_R_equivalents 0.0325
_diffrn_reflns_av_unetI/netI 0.0408
_diffrn_reflns_Laue_measured_fraction_full 0.991
_diffrn_reflns_Laue_measured_fraction_max 0.959
_diffrn_reflns_limit_h_max 24
_diffrn_reflns_limit_h_min -25
_diffrn_reflns_limit_k_max 32
_diffrn_reflns_limit_k_min -31
_diffrn_reflns_limit_l_max 27
_diffrn_reflns_limit_l_min -27
_diffrn_reflns_number 132883
_diffrn_reflns_point_group_measured_fraction_full 0.991
_diffrn_reflns_point_group_measured_fraction_max 0.959
_diffrn_reflns_theta_full 32
_diffrn_reflns_theta_max 32.688
_diffrn_reflns_theta_min 1.927
_diffrn_source 'Enhance (Mo) X-ray Source'
_exptl_absorpt_coefficient_mu 2.71
_exptl_absorpt_correction_T_max 0.655
_exptl_absorpt_correction_T_min 0.418
_exptl_absorpt_correction_type analytical
_exptl_absorpt_process_details
;
      CrysAlisPro 1.171.38.41 (Rigaku Oxford Diffraction, 2015)

;
_exptl_crystal_colour orange
_exptl_crystal_density_diffrn 1.535
_exptl_crystal_description block
_exptl_crystal_F_000 2764
_exptl_crystal_size_max 0.422
_exptl_crystal_size_mid 0.345
_exptl_crystal_size_min 0.168
_refine_diff_density_max 1.761
_refine_diff_density_min -0.799
_refine_diff_density_rms 0.09
_refine_ls_extinction_method none
_refine_ls_goodness_of_fit_ref 1.059
_refine_ls_hydrogen_treatment constr
_refine_ls_matrix_type full
_refine_ls_number_parameters 840
_refine_ls_number_reflns 20892
_refine_ls_number_restraints 184
_refine_ls_restrained_S_all 1.077
_refine_ls_R_factor_all 0.0497
_refine_ls_R_factor_gt 0.0342
_refine_ls_shift/su_max 0.004
_refine_ls_shift/su_mean 0
_refine_ls_structure_factor_coef Fsqd
_refine_ls_weighting_details 'w=1/[\s^2^(Fo^2^)+(0.0307P)^2^+7.0015P] where P=(Fo^2^+2Fc^2^)/3'
_refine_ls_weighting_scheme calc
_refine_ls_wR_factor_gt 0.0737
_refine_ls_wR_factor_ref 0.0806
_reflns_number_gt 16906
_reflns_number_total 20892
_reflns_threshold_expression 'I > 2\s(I)'
_cod_data_source_file om6b00864_si_003.cif
_cod_data_source_block sg674a
_cod_depositor_comments 'Adding full bibliography for 4087022--4087034.cif.'
_cod_original_cell_volume 5927.63(14)
_cod_original_sg_symbol_H-M 'P 21/n'
_cod_database_code 4087027

loop_
_symmetry_equiv_pos_as_xyz
'x, y, z'
'-x+1/2, y+1/2, -z+1/2'
'-x, -y, -z'
'x-1/2, -y-1/2, z-1/2'

loop_
_atom_site_label
_atom_site_type_symbol
_atom_site_fract_x
_atom_site_fract_y
_atom_site_fract_z
_atom_site_U_iso_or_equiv
_atom_site_adp_type
_atom_site_occupancy
_atom_site_calc_flag
_atom_site_disorder_assembly
_atom_site_disorder_group
Ir1 Ir 0.03069(2) 0.18146(2) 0.15633(2) 0.02709(3) Uani 1 d . .
Ag1 Ag 0.07053(2) 0.07878(2) 0.26316(2) 0.05866(8) Uani 1 d . .
Cl1 Cl -0.00274(5) 0.18477(3) 0.26943(4) 0.04025(14) Uani 1 d . .
C11 C -0.10979(17) 0.18516(15) 0.07690(19) 0.0442(7) Uani 1 d . .
H11 H -0.1182 0.2083 0.1173 0.053 Uiso 1 calc . .
C12 C -0.08971(18) 0.12203(15) 0.09136(19) 0.0447(7) Uani 1 d . .
H12 H -0.0826 0.1056 0.1418 0.054 Uiso 1 calc . .
C13 C -0.0781(2) 0.07664(16) 0.0331(2) 0.0528(8) Uani 1 d . .
H13A H -0.1138 0.0913 -0.0225 0.063 Uiso 1 calc . .
H13B H -0.0997 0.0343 0.039 0.063 Uiso 1 calc . .
C14 C 0.0175(2) 0.07159(14) 0.04714(19) 0.0485(7) Uani 1 d . .
H14A H 0.0461 0.0376 0.0867 0.058 Uiso 1 calc . .
H14B H 0.0197 0.0592 -0.0038 0.058 Uiso 1 calc . .
C15 C 0.06903(18) 0.13191(12) 0.07699(16) 0.0357(5) Uani 1 d . .
H15 H 0.1255 0.1288 0.1207 0.043 Uiso 1 calc . .
C16 C 0.03998(18) 0.19230(13) 0.04530(15) 0.0358(5) Uani 1 d . .
H16 H 0.0781 0.227 0.0694 0.043 Uiso 1 calc . .
C17 C -0.0480(2) 0.20654(17) -0.02491(17) 0.0471(7) Uani 1 d . .
H17A H -0.0662 0.1697 -0.0615 0.057 Uiso 1 calc . .
H17B H -0.0412 0.2432 -0.0553 0.057 Uiso 1 calc . .
C18 C -0.1197(2) 0.22122(18) 0.00279(19) 0.0537(8) Uani 1 d . .
H18A H -0.1189 0.2671 0.0138 0.064 Uiso 1 calc . .
H18B H -0.1777 0.2111 -0.0413 0.064 Uiso 1 calc . .
C1 C 0.15120(15) 0.22058(10) 0.21462(13) 0.0249(4) Uani 1 d . .
N2 N 0.23132(13) 0.19330(9) 0.25157(12) 0.0291(4) Uani 1 d . .
C21 C 0.25077(16) 0.12814(11) 0.27409(15) 0.0310(5) Uani 1 d . .
C22 C 0.28687(17) 0.09010(13) 0.23483(16) 0.0371(5) Uani 1 d . .
C221 C 0.3078(2) 0.11232(16) 0.16753(19) 0.0470(7) Uani 1 d . .
H221 H 0.2771 0.1537 0.1482 0.056 Uiso 1 calc . .
C222 C 0.2762(3) 0.06714(19) 0.0951(2) 0.0627(10) Uani 1 d . .
H22A H 0.3054 0.0256 0.1123 0.075 Uiso 1 calc . .
H22B H 0.212 0.0606 0.0748 0.075 Uiso 1 calc . .
C223 C 0.2964(4) 0.0934(3) 0.0283(3) 0.0928(17) Uani 1 d . .
H22C H 0.2764 0.063 -0.0168 0.111 Uiso 1 calc . .
H22D H 0.2637 0.1334 0.0085 0.111 Uiso 1 calc . .
C224 C 0.3929(4) 0.1054(4) 0.0564(4) 0.119(2) Uani 1 d . .
H22E H 0.4034 0.1245 0.0123 0.142 Uiso 1 calc . .
H22F H 0.4252 0.0648 0.0713 0.142 Uiso 1 calc . .
C225 C 0.4274(3) 0.1503(3) 0.1295(4) 0.104(2) Uani 1 d . .
H22G H 0.4918 0.1554 0.1493 0.125 Uiso 1 calc . .
H22H H 0.3999 0.1925 0.113 0.125 Uiso 1 calc . .
C226 C 0.4066(2) 0.1242(2) 0.1967(3) 0.0684(11) Uani 1 d . .
H22I H 0.4266 0.1548 0.2418 0.082 Uiso 1 calc . .
H22J H 0.4389 0.0841 0.2168 0.082 Uiso 1 calc . .
C23 C 0.3090(2) 0.02692(14) 0.2630(2) 0.0485(7) Uani 1 d . .
H23 H 0.3344 0.0002 0.2372 0.058 Uiso 1 calc . .
C24 C 0.2955(2) 0.00354(13) 0.3249(2) 0.0489(7) Uani 1 d . .
H24 H 0.3084 -0.0396 0.3396 0.059 Uiso 1 calc . .
C25 C 0.2519(2) 0.02078(15) 0.4358(2) 0.0532(8) Uani 1 d . .
H25 H 0.2629 -0.0224 0.4513 0.064 Uiso 1 calc . .
C26 C 0.2263(2) 0.06103(18) 0.4795(2) 0.0555(8) Uani 1 d . .
H26 H 0.2203 0.0454 0.5252 0.067 Uiso 1 calc . .
C27 C 0.2085(2) 0.12566(16) 0.45843(18) 0.0465(7) Uani 1 d . .
C271 C 0.1836(2) 0.17077(18) 0.5095(2) 0.0530(8) Uani 1 d . .
H271 H 0.1775 0.2138 0.4851 0.064 Uiso 1 calc . .
C272 C 0.0963(3) 0.1543(2) 0.5092(3) 0.0698(11) Uani 1 d . .
H27A H 0.0988 0.1105 0.5292 0.084 Uiso 1 calc . .
H27B H 0.0501 0.1558 0.4534 0.084 Uiso 1 calc . .
C273 C 0.0719(3) 0.1990(3) 0.5609(3) 0.0797(13) Uani 1 d . .
H27C H 0.0604 0.2416 0.5362 0.096 Uiso 1 calc . .
H27D H 0.0172 0.184 0.563 0.096 Uiso 1 calc . .
C274 C 0.1434(3) 0.2032(3) 0.6444(3) 0.0885(15) Uani 1 d . .
H27E H 0.1271 0.235 0.6752 0.106 Uiso 1 calc . .
H27F H 0.1497 0.1618 0.6715 0.106 Uiso 1 calc . .
C275 C 0.2293(3) 0.2214(3) 0.6443(3) 0.0883(16) Uani 1 d . .
H27G H 0.2755 0.2221 0.7001 0.106 Uiso 1 calc . .
H27H H 0.2246 0.2644 0.6217 0.106 Uiso 1 calc . .
C276 C 0.2552(3) 0.1750(2) 0.5950(2) 0.0628(10) Uani 1 d . .
H27I H 0.3108 0.1889 0.5939 0.075 Uiso 1 calc . .
H27J H 0.265 0.1326 0.6203 0.075 Uiso 1 calc . .
C28 C 0.21487(18) 0.14671(13) 0.39114(16) 0.0375(5) Uani 1 d . .
H28 H 0.2016 0.1897 0.3758 0.045 Uiso 1 calc . .
C29 C 0.26251(19) 0.04220(13) 0.36772(17) 0.0414(6) Uani 1 d . .
C210 C 0.24082(16) 0.10643(12) 0.34296(15) 0.0332(5) Uani 1 d . .
C3 C 0.30328(17) 0.23998(13) 0.27935(19) 0.0430(7) Uani 1 d . .
H3A H 0.3381 0.2372 0.2476 0.052 Uiso 1 calc . .
H3B H 0.3428 0.2338 0.3368 0.052 Uiso 1 calc . .
C4 C 0.25532(17) 0.30273(12) 0.26561(18) 0.0392(6) Uani 1 d . .
H4A H 0.2634 0.3225 0.317 0.047 Uiso 1 calc . .
H4B H 0.2754 0.3325 0.2354 0.047 Uiso 1 calc . .
N5 N 0.16321(13) 0.28369(9) 0.21798(12) 0.0300(4) Uani 1 d . .
C51 C 0.09712(17) 0.33000(11) 0.17502(16) 0.0338(5) Uani 1 d . .
C52 C 0.04823(19) 0.35749(13) 0.2102(2) 0.0429(6) Uani 1 d . .
C521 C 0.0635(2) 0.34429(13) 0.2962(2) 0.0444(7) Uani 1 d . .
H521 H 0.0941 0.3026 0.3123 0.053 Uiso 1 calc . .
C522 C -0.0206(2) 0.34088(17) 0.3081(3) 0.0593(9) Uani 1 d . .
H52A H -0.0516 0.382 0.2934 0.071 Uiso 1 calc . .
H52B H -0.0597 0.308 0.2724 0.071 Uiso 1 calc . .
C523 C -0.0004(3) 0.3253(2) 0.3945(3) 0.0738(12) Uani 1 d . .
H52C H 0.0272 0.283 0.408 0.089 Uiso 1 calc . .
H52D H -0.0559 0.3239 0.4008 0.089 Uiso 1 calc . .
C524 C 0.0608(4) 0.3740(2) 0.4522(3) 0.0847(14) Uani 1 d . .
H52E H 0.076 0.3607 0.5081 0.102 Uiso 1 calc . .
H52F H 0.0305 0.4153 0.4432 0.102 Uiso 1 calc . .
C525 C 0.1447(3) 0.3809(2) 0.4403(3) 0.0751(12) Uani 1 d . .
H52G H 0.1792 0.3413 0.4569 0.09 Uiso 1 calc . .
H52H H 0.1808 0.4155 0.4747 0.09 Uiso 1 calc . .
C526 C 0.1241(3) 0.39514(16) 0.3527(2) 0.0584(9) Uani 1 d . .
H52I H 0.1795 0.3969 0.3464 0.07 Uiso 1 calc . .
H52J H 0.0952 0.437 0.3378 0.07 Uiso 1 calc . .
C53 C -0.0156(2) 0.40264(17) 0.1638(3) 0.0638(10) Uani 1 d . .
H53 H -0.05 0.4226 0.1868 0.077 Uiso 1 calc . .
C54 C -0.0294(2) 0.41841(18) 0.0879(3) 0.0731(13) Uani 1 d . .
H54 H -0.0753 0.447 0.058 0.088 Uiso 1 calc . .
C55 C 0.0142(3) 0.4100(2) -0.0252(3) 0.0877(16) Uani 1 d . .
H55 H -0.0327 0.4369 -0.0577 0.105 Uiso 1 calc . .
C56 C 0.0697(4) 0.3891(3) -0.0537(3) 0.0919(17) Uani 1 d . .
H56 H 0.0626 0.4026 -0.1052 0.11 Uiso 1 calc . .
C57 C 0.1389(3) 0.3473(2) -0.0093(2) 0.0685(11) Uani 1 d . .
C571 C 0.2079(8) 0.3197(5) -0.0371(7) 0.089(3) Uani 0.558(6) d A 1
H571 H 0.2565 0.3035 0.0134 0.106 Uiso 0.558(6) calc A 1
C572 C 0.1802(7) 0.2630(4) -0.0921(7) 0.097(3) Uani 0.558(6) d A 1
H57A H 0.1622 0.229 -0.0652 0.116 Uiso 0.558(6) calc A 1
H57B H 0.1276 0.2749 -0.1412 0.116 Uiso 0.558(6) calc A 1
C573 C 0.2474(9) 0.2363(5) -0.1171(9) 0.093(3) Uani 0.558(6) d A 1
H57C H 0.2194 0.2031 -0.1581 0.112 Uiso 0.558(6) calc A 1
H57D H 0.2948 0.216 -0.0701 0.112 Uiso 0.558(6) calc A 1
C574 C 0.2878(7) 0.2859(5) -0.1512(6) 0.095(2) Uani 0.558(6) d A 1
H57E H 0.3358 0.2668 -0.1614 0.114 Uiso 0.558(6) calc A 1
H57F H 0.2427 0.3024 -0.2026 0.114 Uiso 0.558(6) calc A 1
C575 C 0.3213(7) 0.3359(5) -0.0940(7) 0.106(3) Uani 0.558(6) d A 1
H57G H 0.3455 0.3693 -0.1165 0.128 Uiso 0.558(6) calc A 1
H57H H 0.3703 0.3193 -0.045 0.128 Uiso 0.558(6) calc A 1
C576 C 0.2518(7) 0.3658(4) -0.0702(6) 0.097(3) Uani 0.558(6) d A 1
H57I H 0.2805 0.3991 -0.0296 0.117 Uiso 0.558(6) calc A 1
H57J H 0.2062 0.3865 -0.1181 0.117 Uiso 0.558(6) calc A 1
C581 C 0.1923(10) 0.3286(9) -0.0511(8) 0.115(4) Uani 0.442(6) d A 2
H581 H 0.2147 0.3674 -0.0672 0.138 Uiso 0.442(6) calc A 2
C582 C 0.2665(9) 0.2904(7) 0.0019(6) 0.102(3) Uani 0.442(6) d A 2
H58A H 0.2456 0.2507 0.0165 0.122 Uiso 0.442(6) calc A 2
H58B H 0.3022 0.3139 0.0517 0.122 Uiso 0.442(6) calc A 2
C583 C 0.3211(8) 0.2757(7) -0.0445(7) 0.107(4) Uani 0.442(6) d A 2
H58C H 0.3477 0.3152 -0.0531 0.128 Uiso 0.442(6) calc A 2
H58D H 0.3693 0.2462 -0.0131 0.128 Uiso 0.442(6) calc A 2
C584 C 0.2638(12) 0.2466(9) -0.1240(10) 0.124(4) Uani 0.442(6) d A 2
H58E H 0.2323 0.209 -0.1178 0.148 Uiso 0.442(6) calc A 2
H58F H 0.2979 0.2349 -0.1545 0.148 Uiso 0.442(6) calc A 2
C585 C 0.2011(10) 0.3015(7) -0.1635(7) 0.147(4) Uani 0.442(6) d A 2
H58G H 0.1727 0.2975 -0.2227 0.176 Uiso 0.442(6) calc A 2
H58H H 0.2314 0.3429 -0.1484 0.176 Uiso 0.442(6) calc A 2
C586 C 0.1331(10) 0.2921(6) -0.1261(8) 0.133(4) Uani 0.442(6) d A 2
H58I H 0.0758 0.313 -0.1573 0.16 Uiso 0.442(6) calc A 2
H58J H 0.1246 0.2473 -0.1154 0.16 Uiso 0.442(6) calc A 2
C58 C 0.1474(2) 0.32859(14) 0.06531(18) 0.0466(7) Uani 1 d . .
H58 H 0.1937 0.3006 0.096 0.056 Uiso 1 calc . .
C59 C 0.0230(2) 0.39318(17) 0.0530(2) 0.0602(10) Uani 1 d . .
C510 C 0.08987(19) 0.34937(13) 0.09766(17) 0.0412(6) Uani 1 d . .
O11 O 0.0376(9) -0.0224(4) 0.2614(6) 0.077(2) Uani 0.757(7) d B 1
O12 O 0.1357(3) -0.1037(3) 0.3164(3) 0.0766(13) Uani 0.757(7) d B 1
O13 O 0.10674(19) -0.07387(14) 0.18221(18) 0.0687(7) Uani 0.757(7) d B 1
S1 S 0.07643(15) -0.07654(6) 0.24328(16) 0.0458(5) Uani 0.757(7) d B 1
C10 C -0.0140(4) -0.1313(3) 0.2027(4) 0.0638(15) Uani 0.757(7) d B 1
F11 F -0.0727(3) -0.1148(3) 0.1332(3) 0.1075(17) Uani 0.757(7) d B 1
F12 F -0.0540(5) -0.1389(4) 0.2478(5) 0.107(2) Uani 0.757(7) d B 1
F13 F 0.0221(5) -0.1914(2) 0.2045(5) 0.0958(19) Uani 0.757(7) d B 1
O21 O 0.028(3) -0.0155(16) 0.236(2) 0.077(2) Uani 0.243(7) d B 2
O22 O -0.0534(13) -0.0678(12) 0.1414(10) 0.099(6) Uani 0.243(7) d B 2
O23 O 0.10674(19) -0.07387(14) 0.18221(18) 0.0687(7) Uani 0.243(7) d B 2
S2 S 0.0372(6) -0.0700(2) 0.2063(5) 0.0551(16) Uani 0.243(7) d B 2
C20 C 0.0382(17) -0.1373(8) 0.2648(16) 0.076(6) Uani 0.243(7) d B 2
F21 F -0.0249(17) -0.1328(10) 0.2917(12) 0.095(6) Uani 0.243(7) d B 2
F22 F 0.0010(17) -0.1775(9) 0.1785(19) 0.0958(19) Uani 0.243(7) d B 2
F23 F 0.1107(11) -0.1440(10) 0.3247(10) 0.113(6) Uani 0.243(7) d B 2
C101 C 0.8158(6) 0.4608(4) 0.3245(7) 0.123(5) Uani 0.5 d C 1
D101 D 0.844 0.4207 0.3343 0.147 Uiso 0.5 calc C 1
C102 C 0.7260(6) 0.4646(4) 0.3026(6) 0.099(4) Uani 0.5 d C 1
D102 D 0.6928 0.4272 0.2974 0.119 Uiso 0.5 calc C 1
C103 C 0.6847(5) 0.5233(5) 0.2882(5) 0.112(5) Uani 0.5 d C 1
D103 D 0.6234 0.5259 0.2732 0.135 Uiso 0.5 calc C 1
C104 C 0.7333(7) 0.5781(4) 0.2959(5) 0.092(3) Uani 0.5 d C 1
D104 D 0.7051 0.6182 0.2861 0.11 Uiso 0.5 calc C 1
C105 C 0.8231(7) 0.5743(4) 0.3178(6) 0.138(3) Uani 0.5 d C 1
D105 D 0.8563 0.6117 0.323 0.166 Uiso 0.5 calc C 1
C106 C 0.8643(4) 0.5156(6) 0.3321(6) 0.126(5) Uani 0.5 d C 1
D106 D 0.9257 0.513 0.3472 0.152 Uiso 0.5 calc C 1
C201 C 0.8003(8) 0.4795(6) 0.2393(7) 0.171(7) Uani 0.5 d D 2
D201 D 0.8119 0.4519 0.2043 0.205 Uiso 0.5 calc D 2
C202 C 0.7307(9) 0.4671(5) 0.2588(8) 0.167(8) Uani 0.5 d D 2
D202 D 0.6947 0.4309 0.2372 0.201 Uiso 0.5 calc D 2
C203 C 0.7136(8) 0.5076(7) 0.3099(8) 0.161(8) Uani 0.5 d D 2
D203 D 0.666 0.4991 0.3233 0.193 Uiso 0.5 calc D 2
C204 C 0.7662(8) 0.5605(6) 0.3415(6) 0.128(5) Uani 0.5 d D 2
D204 D 0.7546 0.5881 0.3764 0.154 Uiso 0.5 calc D 2
C205 C 0.8358(7) 0.5729(5) 0.3220(7) 0.138(3) Uani 0.5 d D 2
D205 D 0.8718 0.609 0.3436 0.166 Uiso 0.5 calc D 2
C206 C 0.8529(7) 0.5324(7) 0.2709(7) 0.147(6) Uani 0.5 d D 2
D206 D 0.9005 0.5409 0.2575 0.176 Uiso 0.5 calc D 2
C301 C 0.4083(5) 0.4569(5) -0.0710(8) 0.131(6) Uani 0.5 d E -1
D301 D 0.3578 0.437 -0.1105 0.158 Uiso 0.5 calc E -1
C302 C 0.4265(7) 0.4514(5) 0.0098(9) 0.102(5) Uani 0.5 d E -1
D302 D 0.3883 0.4277 0.0254 0.123 Uiso 0.5 calc E -1
C303 C 0.5003(8) 0.4806(6) 0.0677(6) 0.092(5) Uani 0.5 d E -1
D303 D 0.5127 0.4768 0.1229 0.111 Uiso 0.5 calc E -1
C304 C 0.5561(5) 0.5153(5) 0.0449(8) 0.108(5) Uani 0.5 d E -1
D304 D 0.6066 0.5352 0.0845 0.13 Uiso 0.5 calc E -1
C305 C 0.5380(6) 0.5208(5) -0.0358(9) 0.096(5) Uani 0.5 d E -1
D305 D 0.5761 0.5445 -0.0514 0.116 Uiso 0.5 calc E -1
C306 C 0.4641(8) 0.4916(6) -0.0938(6) 0.114(6) Uani 0.5 d E -1
D306 D 0.4517 0.4954 -0.1489 0.137 Uiso 0.5 calc E -1

loop_
_atom_site_aniso_label
_atom_site_aniso_U_11
_atom_site_aniso_U_22
_atom_site_aniso_U_33
_atom_site_aniso_U_23
_atom_site_aniso_U_13
_atom_site_aniso_U_12
Ir1 0.02400(4) 0.02369(4) 0.02845(4) -0.00234(3) 0.00629(3) -0.00079(3)
Ag1 0.05572(15) 0.03460(11) 0.06922(17) 0.01200(11) 0.01094(13) -0.00187(10)
Cl1 0.0445(3) 0.0389(3) 0.0411(3) -0.0052(3) 0.0219(3) -0.0046(3)
C11 0.0242(11) 0.0570(18) 0.0425(15) -0.0054(13) 0.0058(11) -0.0001(11)
C12 0.0307(13) 0.0500(16) 0.0461(16) -0.0082(13) 0.0096(12) -0.0152(12)
C13 0.0460(17) 0.0485(17) 0.0545(18) -0.0197(14) 0.0123(14) -0.0238(14)
C14 0.064(2) 0.0314(13) 0.0417(15) -0.0161(11) 0.0142(14) -0.0123(13)
C15 0.0347(12) 0.0331(12) 0.0336(12) -0.0086(10) 0.0092(10) -0.0006(10)
C16 0.0363(13) 0.0370(13) 0.0250(11) -0.0055(9) 0.0044(10) -0.0069(10)
C17 0.0423(15) 0.0559(18) 0.0315(13) 0.0035(12) 0.0047(12) 0.0034(13)
C18 0.0365(15) 0.067(2) 0.0421(16) 0.0061(15) 0.0024(12) 0.0108(14)
C1 0.0267(10) 0.0247(10) 0.0206(9) -0.0006(7) 0.0076(8) 0.0005(8)
N2 0.0237(9) 0.0252(9) 0.0316(10) 0.0002(7) 0.0054(8) 0.0004(7)
C21 0.0252(10) 0.0269(10) 0.0321(11) 0.0002(9) 0.0037(9) 0.0032(8)
C22 0.0326(12) 0.0352(13) 0.0369(13) -0.0016(10) 0.0086(10) 0.0073(10)
C221 0.0386(15) 0.0540(17) 0.0456(16) 0.0025(13) 0.0152(13) 0.0160(13)
C222 0.069(2) 0.072(2) 0.0469(18) -0.0020(16) 0.0240(17) 0.0329(19)
C223 0.110(4) 0.121(4) 0.058(2) 0.010(3) 0.046(3) 0.048(3)
C224 0.109(5) 0.184(7) 0.093(4) 0.036(4) 0.073(4) 0.058(5)
C225 0.068(3) 0.150(5) 0.117(5) 0.040(4) 0.060(3) 0.025(3)
C226 0.0419(18) 0.092(3) 0.072(2) 0.014(2) 0.0257(18) 0.0199(19)
C23 0.0505(17) 0.0364(14) 0.0517(17) -0.0047(12) 0.0154(14) 0.0149(13)
C24 0.0516(17) 0.0263(12) 0.0550(18) 0.0032(12) 0.0095(14) 0.0083(12)
C25 0.0581(19) 0.0379(15) 0.0503(18) 0.0112(13) 0.0105(15) -0.0081(14)
C26 0.059(2) 0.061(2) 0.0423(16) 0.0096(15) 0.0179(15) -0.0147(16)
C27 0.0460(16) 0.0513(17) 0.0402(15) 0.0021(13) 0.0164(13) -0.0050(13)
C271 0.059(2) 0.062(2) 0.0427(16) 0.0014(14) 0.0265(15) -0.0058(16)
C272 0.055(2) 0.088(3) 0.067(2) -0.006(2) 0.0265(19) -0.007(2)
C273 0.065(3) 0.106(4) 0.076(3) -0.002(3) 0.037(2) 0.001(2)
C274 0.084(3) 0.134(5) 0.065(3) -0.006(3) 0.049(3) -0.006(3)
C275 0.077(3) 0.140(5) 0.058(2) -0.033(3) 0.039(2) -0.021(3)
C276 0.053(2) 0.090(3) 0.0487(18) -0.0124(18) 0.0253(16) -0.0126(19)
C28 0.0358(13) 0.0371(13) 0.0343(13) 0.0019(10) 0.0100(11) 0.0003(10)
C29 0.0395(14) 0.0307(12) 0.0403(14) 0.0048(11) 0.0040(11) -0.0033(10)
C210 0.0299(11) 0.0291(11) 0.0324(12) 0.0007(9) 0.0054(10) -0.0009(9)
C3 0.0262(12) 0.0347(13) 0.0531(17) -0.0035(12) 0.0026(11) -0.0032(10)
C4 0.0303(12) 0.0291(11) 0.0446(15) -0.0013(10) 0.0030(11) -0.0065(9)
N5 0.0271(9) 0.0222(8) 0.0319(10) 0.0004(7) 0.0043(8) -0.0007(7)
C51 0.0296(11) 0.0232(10) 0.0389(13) 0.0033(9) 0.0054(10) -0.0008(8)
C52 0.0380(14) 0.0265(11) 0.0635(19) 0.0070(12) 0.0212(13) 0.0038(10)
C521 0.0493(16) 0.0297(12) 0.0635(19) -0.0021(12) 0.0328(15) -0.0015(11)
C522 0.059(2) 0.0416(16) 0.092(3) -0.0085(17) 0.046(2) -0.0047(15)
C523 0.090(3) 0.065(2) 0.097(3) -0.015(2) 0.069(3) -0.016(2)
C524 0.110(4) 0.077(3) 0.093(3) -0.026(3) 0.069(3) -0.017(3)
C525 0.094(3) 0.066(2) 0.079(3) -0.025(2) 0.051(3) -0.024(2)
C526 0.069(2) 0.0389(16) 0.080(2) -0.0123(16) 0.044(2) -0.0125(15)
C53 0.0491(19) 0.0439(17) 0.102(3) 0.0220(19) 0.036(2) 0.0174(15)
C54 0.0472(19) 0.055(2) 0.101(3) 0.042(2) 0.016(2) 0.0168(16)
C55 0.070(3) 0.092(3) 0.069(3) 0.051(3) -0.001(2) -0.008(2)
C56 0.095(4) 0.115(4) 0.048(2) 0.035(2) 0.014(2) -0.023(3)
C57 0.085(3) 0.071(2) 0.0455(19) 0.0033(17) 0.0237(19) -0.025(2)
C571 0.135(6) 0.088(5) 0.080(5) -0.033(4) 0.081(5) -0.053(4)
C572 0.130(6) 0.075(4) 0.111(5) -0.025(4) 0.075(5) -0.032(4)
C573 0.136(6) 0.073(4) 0.110(5) -0.023(4) 0.090(5) -0.020(4)
C574 0.122(5) 0.092(5) 0.113(5) -0.015(4) 0.091(4) -0.013(4)
C575 0.128(6) 0.108(5) 0.122(5) -0.032(4) 0.091(5) -0.030(5)
C576 0.131(6) 0.088(5) 0.113(5) -0.043(4) 0.089(4) -0.049(4)
C581 0.151(8) 0.147(8) 0.063(5) 0.017(6) 0.062(6) 0.016(7)
C582 0.127(7) 0.131(7) 0.071(5) 0.020(5) 0.065(5) 0.036(6)
C583 0.127(7) 0.140(8) 0.077(5) 0.010(5) 0.068(5) 0.036(6)
C584 0.147(8) 0.160(9) 0.083(6) 0.001(6) 0.067(6) 0.048(7)
C585 0.164(9) 0.185(9) 0.086(6) 0.002(6) 0.049(6) 0.048(7)
C586 0.153(8) 0.166(9) 0.074(6) 0.004(6) 0.043(6) 0.025(7)
C58 0.0545(18) 0.0392(15) 0.0393(14) 0.0011(11) 0.0136(13) -0.0118(13)
C59 0.0452(17) 0.0502(18) 0.065(2) 0.0278(16) 0.0044(16) -0.0002(14)
C510 0.0380(14) 0.0322(13) 0.0387(14) 0.0074(10) 0.0023(11) -0.0060(10)
O11 0.102(4) 0.031(3) 0.125(8) -0.007(3) 0.074(6) -0.006(2)
O12 0.078(3) 0.082(3) 0.060(2) 0.004(2) 0.020(2) 0.002(2)
O13 0.0635(16) 0.0788(19) 0.0748(18) 0.0135(14) 0.0399(15) 0.0025(14)
S1 0.0449(9) 0.0335(5) 0.0615(11) 0.0013(5) 0.0251(8) 0.0014(5)
C10 0.065(3) 0.051(3) 0.085(4) -0.010(3) 0.041(3) -0.007(2)
F11 0.060(2) 0.113(4) 0.115(4) 0.002(3) 0.004(2) -0.011(2)
F12 0.122(5) 0.086(3) 0.166(7) -0.032(5) 0.114(6) -0.043(3)
F13 0.090(4) 0.034(3) 0.166(7) -0.012(3) 0.057(4) 0.0010(19)
O21 0.102(4) 0.031(3) 0.125(8) -0.007(3) 0.074(6) -0.006(2)
O22 0.091(12) 0.123(16) 0.079(10) 0.026(11) 0.032(9) 0.022(11)
O23 0.0635(16) 0.0788(19) 0.0748(18) 0.0135(14) 0.0399(15) 0.0025(14)
S2 0.065(4) 0.0441(19) 0.062(4) 0.0032(19) 0.033(3) 0.008(2)
C20 0.106(17) 0.044(8) 0.105(17) -0.013(10) 0.071(16) -0.007(9)
F21 0.140(18) 0.066(9) 0.129(15) -0.002(10) 0.106(15) -0.013(9)
F22 0.090(4) 0.034(3) 0.166(7) -0.012(3) 0.057(4) 0.0010(19)
F23 0.082(10) 0.134(16) 0.107(11) 0.025(10) 0.026(8) 0.012(10)
C101 0.106(9) 0.108(9) 0.181(12) 0.049(9) 0.087(9) 0.044(7)
C102 0.121(9) 0.080(7) 0.119(9) -0.040(7) 0.074(8) -0.014(6)
C103 0.077(7) 0.118(10) 0.149(11) -0.059(9) 0.057(7) 0.001(7)
C104 0.111(9) 0.090(7) 0.093(8) -0.004(6) 0.060(7) 0.012(6)
C105 0.116(6) 0.148(6) 0.156(6) -0.041(5) 0.063(5) -0.050(5)
C106 0.064(6) 0.130(10) 0.163(12) 0.034(10) 0.028(7) 0.018(7)
C201 0.107(10) 0.154(12) 0.214(15) -0.083(11) 0.032(10) 0.049(9)
C202 0.192(16) 0.108(11) 0.215(16) -0.061(11) 0.098(13) -0.034(10)
C203 0.127(11) 0.186(16) 0.186(15) -0.021(12) 0.082(11) -0.080(11)
C204 0.134(11) 0.163(13) 0.113(10) -0.054(9) 0.078(9) -0.032(10)
C205 0.116(6) 0.148(6) 0.156(6) -0.041(5) 0.063(5) -0.050(5)
C206 0.105(10) 0.200(15) 0.137(11) -0.051(11) 0.053(9) 0.007(10)
C301 0.082(10) 0.140(16) 0.164(17) -0.009(13) 0.045(10) 0.013(9)
C302 0.095(11) 0.113(11) 0.123(12) 0.024(9) 0.069(10) 0.036(8)
C303 0.095(13) 0.084(10) 0.107(11) 0.012(8) 0.052(11) 0.026(9)
C304 0.107(11) 0.070(8) 0.133(13) -0.001(8) 0.038(10) 0.027(7)
C305 0.073(10) 0.070(8) 0.146(16) 0.014(10) 0.047(11) 0.019(7)
C306 0.097(11) 0.117(13) 0.155(16) 0.040(12) 0.079(12) 0.031(9)

loop_
_atom_type_symbol
_atom_type_description
_atom_type_scat_dispersion_real
_atom_type_scat_dispersion_imag
_atom_type_scat_source
C C 0.0033 0.0016 'International Tables Vol C Tables 4.2.6.8 and 6.1.1.4'
H H 0 0 'International Tables Vol C Tables 4.2.6.8 and 6.1.1.4'
N N 0.0061 0.0033 'International Tables Vol C Tables 4.2.6.8 and 6.1.1.4'
O O 0.0106 0.006 'International Tables Vol C Tables 4.2.6.8 and 6.1.1.4'
F F 0.0171 0.0103 'International Tables Vol C Tables 4.2.6.8 and 6.1.1.4'
S S 0.1246 0.1234 'International Tables Vol C Tables 4.2.6.8 and 6.1.1.4'
Cl Cl 0.1484 0.1585 'International Tables Vol C Tables 4.2.6.8 and 6.1.1.4'
Ag Ag -0.8971 1.1015 'International Tables Vol C Tables 4.2.6.8 and 6.1.1.4'
Ir Ir -1.4442 7.9887 'International Tables Vol C Tables 4.2.6.8 and 6.1.1.4'
D D 0 0 'International Tables Vol C Tables 4.2.6.8 and 6.1.1.4'

loop_
_exptl_crystal_face_index_h
_exptl_crystal_face_index_k
_exptl_crystal_face_index_l
_exptl_crystal_face_perp_dist
-1 0 1 0.0708
1 0 -1 0.0973
-1 0 -1 0.1373
1 0 1 0.21
0 -1 0 0.1047
0 5 -1 0.2221
5 -1 5 0.1904
-5 0 1 0.1077
5 0 -1 0.1756

loop_
_geom_angle_atom_site_label_1
_geom_angle_atom_site_label_2
_geom_angle_atom_site_label_3
_geom_angle
C1 Ir1 C15 92.11(10)
C1 Ir1 C16 89.87(9)
C15 Ir1 C16 38.61(10)
C1 Ir1 C11 153.27(10)
C15 Ir1 C11 96.73(11)
C16 Ir1 C11 81.68(11)
C1 Ir1 C12 169.59(10)
C15 Ir1 C12 80.01(11)
C16 Ir1 C12 88.16(11)
C11 Ir1 C12 36.09(11)
C1 Ir1 Cl1 94.68(6)
C15 Ir1 Cl1 151.32(8)
C16 Ir1 Cl1 168.42(8)
C11 Ir1 Cl1 89.58(9)
C12 Ir1 Cl1 89.21(9)
C1 Ir1 Ag1 93.36(6)
C15 Ir1 Ag1 92.86(8)
C16 Ir1 Ag1 131.46(7)
C11 Ir1 Ag1 111.25(9)
C12 Ir1 Ag1 80.36(9)
Cl1 Ir1 Ag1 58.978(18)
O21 Ag1 Cl1 135.5(13)
O11 Ag1 Cl1 136.0(3)
O21 Ag1 C210 120.9(13)
O11 Ag1 C210 115.1(3)
Cl1 Ag1 C210 101.90(6)
O21 Ag1 Ir1 127.6(10)
O11 Ag1 Ir1 139.0(3)
Cl1 Ag1 Ir1 52.149(16)
C210 Ag1 Ir1 95.48(5)
Ir1 Cl1 Ag1 68.873(19)
C12 C11 C18 126.1(3)
C12 C11 Ir1 74.30(16)
C18 C11 Ir1 107.1(2)
C12 C11 H11 117
C18 C11 H11 117
Ir1 C11 H11 88.5
C11 C12 C13 125.0(3)
C11 C12 Ir1 69.61(16)
C13 C12 Ir1 111.84(19)
C11 C12 H12 117.5
C13 C12 H12 117.5
Ir1 C12 H12 88.5
C12 C13 C14 111.8(2)
C12 C13 H13A 109.3
C14 C13 H13A 109.3
C12 C13 H13B 109.3
C14 C13 H13B 109.3
H13A C13 H13B 107.9
C15 C14 C13 113.9(3)
C15 C14 H14A 108.8
C13 C14 H14A 108.8
C15 C14 H14B 108.8
C13 C14 H14B 108.8
H14A C14 H14B 107.7
C16 C15 C14 125.0(2)
C16 C15 Ir1 71.42(15)
C14 C15 Ir1 112.0(2)
C16 C15 H15 117.5
C14 C15 H15 117.5
Ir1 C15 H15 86.6
C15 C16 C17 125.0(2)
C15 C16 Ir1 69.97(15)
C17 C16 Ir1 113.2(2)
C15 C16 H16 117.5
C17 C16 H16 117.5
Ir1 C16 H16 86.8
C16 C17 C18 112.1(2)
C16 C17 H17A 109.2
C18 C17 H17A 109.2
C16 C17 H17B 109.2
C18 C17 H17B 109.2
H17A C17 H17B 107.9
C11 C18 C17 113.6(3)
C11 C18 H18A 108.8
C17 C18 H18A 108.8
C11 C18 H18B 108.8
C17 C18 H18B 108.8
H18A C18 H18B 107.7
N5 C1 N2 107.53(19)
N5 C1 Ir1 121.75(16)
N2 C1 Ir1 130.62(17)
C1 N2 C21 127.6(2)
C1 N2 C3 112.6(2)
C21 N2 C3 119.3(2)
C22 C21 C210 121.6(2)
C22 C21 N2 120.2(2)
C210 C21 N2 117.9(2)
C21 C22 C23 117.4(3)
C21 C22 C221 124.1(2)
C23 C22 C221 118.5(3)
C22 C221 C226 111.3(3)
C22 C221 C222 113.9(3)
C226 C221 C222 109.1(3)
C22 C221 H221 107.4
C226 C221 H221 107.4
C222 C221 H221 107.4
C223 C222 C221 111.2(4)
C223 C222 H22A 109.4
C221 C222 H22A 109.4
C223 C222 H22B 109.4
C221 C222 H22B 109.4
H22A C222 H22B 108
C224 C223 C222 111.6(4)
C224 C223 H22C 109.3
C222 C223 H22C 109.3
C224 C223 H22D 109.3
C222 C223 H22D 109.3
H22C C223 H22D 108
C223 C224 C225 110.8(4)
C223 C224 H22E 109.5
C225 C224 H22E 109.5
C223 C224 H22F 109.5
C225 C224 H22F 109.5
H22E C224 H22F 108.1
C226 C225 C224 110.7(5)
C226 C225 H22G 109.5
C224 C225 H22G 109.5
C226 C225 H22H 109.5
C224 C225 H22H 109.5
H22G C225 H22H 108.1
C225 C226 C221 111.4(4)
C225 C226 H22I 109.3
C221 C226 H22I 109.3
C225 C226 H22J 109.3
C221 C226 H22J 109.3
H22I C226 H22J 108
C24 C23 C22 122.6(3)
C24 C23 H23 118.7
C22 C23 H23 118.7
C23 C24 C29 120.8(3)
C23 C24 H24 119.6
C29 C24 H24 119.6
C26 C25 C29 121.1(3)
C26 C25 H25 119.5
C29 C25 H25 119.5
C25 C26 C27 121.6(3)
C25 C26 H26 119.2
C27 C26 H26 119.2
C28 C27 C26 118.3(3)
C28 C27 C271 120.5(3)
C26 C27 C271 121.2(3)
C272 C271 C27 112.3(3)
C272 C271 C276 110.9(3)
C27 C271 C276 111.8(3)
C272 C271 H271 107.2
C27 C271 H271 107.2
C276 C271 H271 107.2
C271 C272 C273 112.2(4)
C271 C272 H27A 109.2
C273 C272 H27A 109.2
C271 C272 H27B 109.2
C273 C272 H27B 109.2
H27A C272 H27B 107.9
C274 C273 C272 111.6(4)
C274 C273 H27C 109.3
C272 C273 H27C 109.3
C274 C273 H27D 109.3
C272 C273 H27D 109.3
H27C C273 H27D 108
C275 C274 C273 111.5(4)
C275 C274 H27E 109.3
C273 C274 H27E 109.3
C275 C274 H27F 109.3
C273 C274 H27F 109.3
H27E C274 H27F 108
C274 C275 C276 111.0(4)
C274 C275 H27G 109.4
C276 C275 H27G 109.4
C274 C275 H27H 109.4
C276 C275 H27H 109.4
H27G C275 H27H 108
C271 C276 C275 110.7(3)
C271 C276 H27I 109.5
C275 C276 H27I 109.5
C271 C276 H27J 109.5
C275 C276 H27J 109.5
H27I C276 H27J 108.1
C27 C28 C210 122.3(3)
C27 C28 H28 118.8
C210 C28 H28 118.8
C24 C29 C25 122.8(3)
C24 C29 C210 118.8(3)
C25 C29 C210 118.4(3)
C21 C210 C28 123.1(2)
C21 C210 C29 118.6(2)
C28 C210 C29 118.2(3)
C21 C210 Ag1 94.99(15)
C28 C210 Ag1 86.06(16)
C29 C210 Ag1 92.04(16)
N2 C3 C4 103.2(2)
N2 C3 H3A 111.1
C4 C3 H3A 111.1
N2 C3 H3B 111.1
C4 C3 H3B 111.1
H3A C3 H3B 109.1
N5 C4 C3 102.13(19)
N5 C4 H4A 111.3
C3 C4 H4A 111.3
N5 C4 H4B 111.3
C3 C4 H4B 111.3
H4A C4 H4B 109.2
C1 N5 C51 125.7(2)
C1 N5 C4 113.38(19)
C51 N5 C4 120.75(19)
C52 C51 C510 122.2(2)
C52 C51 N5 120.4(2)
C510 C51 N5 117.2(2)
C51 C52 C53 116.9(3)
C51 C52 C521 123.1(2)
C53 C52 C521 120.0(3)
C52 C521 C522 113.9(3)
C52 C521 C526 110.2(3)
C522 C521 C526 108.9(3)
C52 C521 H521 107.9
C522 C521 H521 107.9
C526 C521 H521 107.9
C523 C522 C521 110.9(3)
C523 C522 H52A 109.5
C521 C522 H52A 109.5
C523 C522 H52B 109.5
C521 C522 H52B 109.5
H52A C522 H52B 108.1
C522 C523 C524 111.6(3)
C522 C523 H52C 109.3
C524 C523 H52C 109.3
C522 C523 H52D 109.3
C524 C523 H52D 109.3
H52C C523 H52D 108
C523 C524 C525 110.9(3)
C523 C524 H52E 109.5
C525 C524 H52E 109.5
C523 C524 H52F 109.5
C525 C524 H52F 109.5
H52E C524 H52F 108.1
C524 C525 C526 111.4(4)
C524 C525 H52G 109.4
C526 C525 H52G 109.4
C524 C525 H52H 109.4
C526 C525 H52H 109.4
H52G C525 H52H 108
C525 C526 C521 111.2(3)
C525 C526 H52I 109.4
C521 C526 H52I 109.4
C525 C526 H52J 109.4
C521 C526 H52J 109.4
H52I C526 H52J 108
C54 C53 C52 122.6(4)
C54 C53 H53 118.7
C52 C53 H53 118.7
C53 C54 C59 121.0(3)
C53 C54 H54 119.5
C59 C54 H54 119.5
C56 C55 C59 121.9(4)
C56 C55 H55 119.1
C59 C55 H55 119.1
C55 C56 C57 121.7(4)
C55 C56 H56 119.1
C57 C56 H56 119.1
C58 C57 C56 117.7(4)
C58 C57 C581 128.5(7)
C56 C57 C581 113.8(7)
C58 C57 C571 116.3(6)
C56 C57 C571 125.9(6)
C576 C571 C572 107.8(7)
C576 C571 C57 116.9(8)
C572 C571 C57 117.2(8)
C576 C571 H571 104.5
C572 C571 H571 104.4
C57 C571 H571 104.4
C573 C572 C571 116.6(8)
C573 C572 H57A 108.1
C571 C572 H57A 108.1
C573 C572 H57B 108.1
C571 C572 H57B 108.1
H57A C572 H57B 107.3
C572 C573 C574 113.3(9)
C572 C573 H57C 108.9
C574 C573 H57C 108.9
C572 C573 H57D 108.9
C574 C573 H57D 108.9
H57C C573 H57D 107.7
C575 C574 C573 108.1(8)
C575 C574 H57E 110.1
C573 C574 H57E 110.1
C575 C574 H57F 110.1
C573 C574 H57F 110.1
H57E C574 H57F 108.4
C574 C575 C576 113.8(8)
C574 C575 H57G 108.8
C576 C575 H57G 108.8
C574 C575 H57H 108.8
C576 C575 H57H 108.8
H57G C575 H57H 107.7
C571 C576 C575 114.3(8)
C571 C576 H57I 108.7
C575 C576 H57I 108.7
C571 C576 H57J 108.7
C575 C576 H57J 108.7
H57I C576 H57J 107.6
C582 C581 C57 109.9(10)
C582 C581 C586 111.6(14)
C57 C581 C586 107.7(11)
C582 C581 H581 109.2
C57 C581 H581 109.2
C586 C581 H581 109.2
C581 C582 C583 106.6(9)
C581 C582 H58A 110.4
C583 C582 H58A 110.4
C581 C582 H58B 110.4
C583 C582 H58B 110.4
H58A C582 H58B 108.6
C584 C583 C582 109.8(12)
C584 C583 H58C 109.7
C582 C583 H58C 109.7
C584 C583 H58D 109.7
C582 C583 H58D 109.7
H58C C583 H58D 108.2
C583 C584 C585 100.3(12)
C583 C584 H58E 111.7
C585 C584 H58E 111.7
C583 C584 H58F 111.7
C585 C584 H58F 111.7
H58E C584 H58F 109.5
C584 C585 C586 100.3(12)
C584 C585 H58G 111.7
C586 C585 H58G 111.7
C584 C585 H58H 111.7
C586 C585 H58H 111.7
H58G C585 H58H 109.5
C581 C586 C585 91.0(9)
C581 C586 H58I 113.5
C585 C586 H58I 113.5
C581 C586 H58J 113.5
C585 C586 H58J 113.5
H58I C586 H58J 110.8
C57 C58 C510 122.5(3)
C57 C58 H58 118.8
C510 C58 H58 118.8
C54 C59 C510 118.8(3)
C54 C59 C55 123.6(4)
C510 C59 C55 117.6(4)
C58 C510 C59 118.5(3)
C58 C510 C51 123.3(3)
C59 C510 C51 118.2(3)
S1 O11 Ag1 130.1(7)
O12 S1 O13 115.2(3)
O12 S1 O11 108.1(4)
O13 S1 O11 120.6(3)
O12 S1 C10 105.2(4)
O13 S1 C10 102.8(3)
O11 S1 C10 102.8(6)
F12 C10 F11 106.7(6)
F12 C10 F13 102.2(6)
F11 C10 F13 114.2(6)
F12 C10 S1 113.3(5)
F11 C10 S1 113.1(5)
F13 C10 S1 106.9(5)
S2 O21 Ag1 148(3)
O21 S2 O23 116.0(19)
O21 S2 O22 93(2)
O23 S2 O22 116.8(8)
O21 S2 C20 114.8(14)
O23 S2 C20 110.4(9)
O22 S2 C20 104.7(15)
F23 C20 F21 108(2)
F23 C20 F22 127.3(18)
F21 C20 F22 111(2)
F23 C20 S2 112.1(18)
F21 C20 S2 111.2(17)
F22 C20 S2 85.8(15)
C102 C101 C106 120
C102 C101 D101 120
C106 C101 D101 120
C103 C102 C101 120
C103 C102 D102 120
C101 C102 D102 120
C102 C103 C104 120
C102 C103 D103 120
C104 C103 D103 120
C105 C104 C103 120
C105 C104 D104 120
C103 C104 D104 120
C104 C105 C106 120
C104 C105 D105 120
C106 C105 D105 120
C105 C106 C101 120
C105 C106 D106 120
C101 C106 D106 120
C202 C201 C206 120
C202 C201 D201 120
C206 C201 D201 120
C203 C202 C201 120
C203 C202 D202 120
C201 C202 D202 120
C204 C203 C202 120
C204 C203 D203 120
C202 C203 D203 120
C203 C204 C205 120
C203 C204 D204 120
C205 C204 D204 120
C206 C205 C204 120
C206 C205 D205 120
C204 C205 D205 120
C205 C206 C201 120
C205 C206 D206 120
C201 C206 D206 120
C302 C301 C306 120
C302 C301 D301 120
C306 C301 D301 120
C301 C302 C303 120
C301 C302 D302 120
C303 C302 D302 120
C304 C303 C302 120
C304 C303 D303 120
C302 C303 D303 120
C305 C304 C303 120
C305 C304 D304 120
C303 C304 D304 120
C304 C305 C306 120
C304 C305 D305 120
C306 C305 D305 120
C305 C306 C301 120
C305 C306 D306 120
C301 C306 D306 120

loop_
_geom_bond_atom_site_label_1
_geom_bond_atom_site_label_2
_geom_bond_distance
Ir1 C1 2.022(2)
Ir1 C15 2.111(3)
Ir1 C16 2.130(3)
Ir1 C11 2.187(3)
Ir1 C12 2.246(3)
Ir1 Cl1 2.3805(7)
Ir1 Ag1 2.8121(3)
Ag1 O21 2.10(4)
Ag1 O11 2.206(9)
Ag1 Cl1 2.5836(7)
Ag1 C210 2.668(2)
C11 C12 1.374(4)
C11 C18 1.510(5)
C11 H11 0.95
C12 C13 1.514(5)
C12 H12 0.95
C13 C14 1.521(5)
C13 H13A 0.99
C13 H13B 0.99
C14 C15 1.507(4)
C14 H14A 0.99
C14 H14B 0.99
C15 C16 1.402(4)
C15 H15 0.95
C16 C17 1.523(4)
C16 H16 0.95
C17 C18 1.530(5)
C17 H17A 0.99
C17 H17B 0.99
C18 H18A 0.99
C18 H18B 0.99
C1 N5 1.347(3)
C1 N2 1.353(3)
N2 C21 1.435(3)
N2 C3 1.474(3)
C21 C22 1.384(4)
C21 C210 1.425(4)
C22 C23 1.424(4)
C22 C221 1.502(4)
C221 C226 1.534(5)
C221 C222 1.539(5)
C221 H221 1
C222 C223 1.515(6)
C222 H22A 0.99
C222 H22B 0.99
C223 C224 1.500(8)
C223 H22C 0.99
C223 H22D 0.99
C224 C225 1.543(9)
C224 H22E 0.99
C224 H22F 0.99
C225 C226 1.528(6)
C225 H22G 0.99
C225 H22H 0.99
C226 H22I 0.99
C226 H22J 0.99
C23 C24 1.349(5)
C23 H23 0.95
C24 C29 1.405(5)
C24 H24 0.95
C25 C26 1.362(5)
C25 C29 1.416(5)
C25 H25 0.95
C26 C27 1.417(5)
C26 H26 0.95
C27 C28 1.364(4)
C27 C271 1.519(5)
C271 C272 1.508(5)
C271 C276 1.523(5)
C271 H271 1
C272 C273 1.518(6)
C272 H27A 0.99
C272 H27B 0.99
C273 C274 1.498(6)
C273 H27C 0.99
C273 H27D 0.99
C274 C275 1.497(6)
C274 H27E 0.99
C274 H27F 0.99
C275 C276 1.523(6)
C275 H27G 0.99
C275 H27H 0.99
C276 H27I 0.99
C276 H27J 0.99
C28 C210 1.427(4)
C28 H28 0.95
C29 C210 1.429(4)
C3 C4 1.517(4)
C3 H3A 0.99
C3 H3B 0.99
C4 N5 1.474(3)
C4 H4A 0.99
C4 H4B 0.99
N5 C51 1.439(3)
C51 C52 1.375(4)
C51 C510 1.437(4)
C52 C53 1.418(4)
C52 C521 1.520(5)
C521 C522 1.523(4)
C521 C526 1.540(5)
C521 H521 1
C522 C523 1.516(6)
C522 H52A 0.99
C522 H52B 0.99
C523 C524 1.521(6)
C523 H52C 0.99
C523 H52D 0.99
C524 C525 1.525(6)
C524 H52E 0.99
C524 H52F 0.99
C525 C526 1.528(6)
C525 H52G 0.99
C525 H52H 0.99
C526 H52I 0.99
C526 H52J 0.99
C53 C54 1.359(6)
C53 H53 0.95
C54 C59 1.400(6)
C54 H54 0.95
C55 C56 1.326(8)
C55 C59 1.429(6)
C55 H55 0.95
C56 C57 1.412(7)
C56 H56 0.95
C57 C58 1.378(5)
C57 C581 1.465(9)
C57 C571 1.568(8)
C571 C576 1.503(11)
C571 C572 1.509(11)
C571 H571 1
C572 C573 1.503(12)
C572 H57A 0.99
C572 H57B 0.99
C573 C574 1.523(12)
C573 H57C 0.99
C573 H57D 0.99
C574 C575 1.428(11)
C574 H57E 0.99
C574 H57F 0.99
C575 C576 1.549(11)
C575 H57G 0.99
C575 H57H 0.99
C576 H57I 0.99
C576 H57J 0.99
C581 C582 1.458(14)
C581 C586 1.524(16)
C581 H581 1
C582 C583 1.531(12)
C582 H58A 0.99
C582 H58B 0.99
C583 C584 1.499(15)
C583 H58C 0.99
C583 H58D 0.99
C584 C585 1.527(15)
C584 H58E 0.99
C584 H58F 0.99
C585 C586 1.582(15)
C585 H58G 0.99
C585 H58H 0.99
C586 H58I 0.99
C586 H58J 0.99
C58 C510 1.406(5)
C58 H58 0.95
C59 C510 1.417(4)
O11 S1 1.426(11)
O12 S1 1.412(6)
O13 S1 1.421(3)
S1 C10 1.801(6)
C10 F12 1.285(8)
C10 F11 1.286(8)
C10 F13 1.403(8)
O21 S2 1.31(4)
O22 S2 1.48(2)
O23 S2 1.420(6)
S2 C20 1.78(2)
C20 F23 1.26(3)
C20 F21 1.35(3)
C20 F22 1.67(4)
C101 C102 1.39
C101 C106 1.39
C101 D101 0.95
C102 C103 1.39
C102 D102 0.95
C103 C104 1.39
C103 D103 0.95
C104 C105 1.39
C104 D104 0.95
C105 C106 1.39
C105 D105 0.95
C106 D106 0.95
C201 C202 1.39
C201 C206 1.39
C201 D201 0.95
C202 C203 1.39
C202 D202 0.95
C203 C204 1.39
C203 D203 0.95
C204 C205 1.39
C204 D204 0.95
C205 C206 1.39
C205 D205 0.95
C206 D206 0.95
C301 C302 1.39
C301 C306 1.39
C301 D301 0.95
C302 C303 1.39
C302 D302 0.95
C303 C304 1.39
C303 D303 0.95
C304 C305 1.39
C304 D304 0.95
C305 C306 1.39
C305 D305 0.95
C306 D306 0.95
